data_4075656
loop_
_publ_author_name
'Avent, Anthony G.'
'Crimmin, Mark R.'
'Hill, Michael S.'
'Hitchcock, Peter B.'

_publ_section_title
;
 Dimerization of \b-Diketiminato Calcium Complexes through
 Dihapto-Acetylide Ligation
;
_journal_issue 6
_journal_name_full Organometallics
_journal_page_first 1184
_journal_paper_doi 10.1021/om0490334
_journal_volume 24
_journal_year 2005
_chemical_compound_source 'synthesis as described'
_chemical_formula_moiety 'C74 H92 Ca2 N4'
_chemical_formula_sum 'C74 H92 Ca2 N4'
_chemical_formula_weight 1117.68
_chemical_name_systematic
;
 ?
;
_space_group_IT_number 14
_symmetry_cell_setting monoclinic
_symmetry_Int_Tables_number 14
_symmetry_space_group_name_Hall '-P 2yn'
_symmetry_space_group_name_H-M 'P 1 21/n 1'
_atom_sites_solution_hydrogens geom
_atom_sites_solution_primary direct
_atom_sites_solution_secondary difmap
_audit_conform_dict_location ftp://ftp.iucr.org/pub/cif_core.dic
_audit_conform_dict_name cif_core.dic
_audit_conform_dict_version 2.2
_audit_creation_date 2004-05-20T09:17:37-00:00
_audit_creation_method 'WinGX routine CIF_UPDATE'
_cell_angle_alpha 90
_cell_angle_beta 100.482(1)
_cell_angle_gamma 90
_cell_formula_units_Z 2
_cell_length_a 15.0572(3)
_cell_length_b 13.0076(3)
_cell_length_c 17.5209(4)
_cell_measurement_reflns_used 13722
_cell_measurement_temperature 173(2)
_cell_measurement_theta_max 25.028
_cell_measurement_theta_min 3.705
_cell_measurement_wavelength 0.71073
_cell_volume 3374.34(13)
_computing_cell_refinement 'HKL Scalepack (Otwinowski & Minor 1997)'
_computing_data_collection 'Collect (Nonius BV, 1997-2000)'
_computing_data_reduction 'HKL Denzo and Scalepack (Otwinowski & Minor 1997)'
_computing_molecular_graphics 'Ortep-3 for Windows (Farrugia, 1997)'
_computing_publication_material 'WinGX publication routines (Farrugia, 1999)'
_computing_structure_refinement 'SHELXL-97 (Sheldrick, 1997)'
_computing_structure_solution 'SHELXS-97 (Sheldrick, 1997)'
_diffrn_ambient_temperature 173(2)
_diffrn_detector 'CCD plate'
_diffrn_measured_fraction_theta_full 0.984
_diffrn_measured_fraction_theta_max 0.984
_diffrn_measurement_device '95mm CCD camera on \k-goniostat'
_diffrn_measurement_device_type KappaCCD
_diffrn_measurement_method 'CCD rotation images, thick slices'
_diffrn_orient_matrix_type 'by Nonius Collect from scalepack cell'
_diffrn_orient_matrix_UB_11 -0.121658E-1
_diffrn_orient_matrix_UB_12 -0.500961E-1
_diffrn_orient_matrix_UB_13 0.401527E-1
_diffrn_orient_matrix_UB_21 -0.602717E-1
_diffrn_orient_matrix_UB_22 -0.159031E-1
_diffrn_orient_matrix_UB_23 -0.323155E-1
_diffrn_orient_matrix_UB_31 0.279473E-1
_diffrn_orient_matrix_UB_32 -0.561045E-1
_diffrn_orient_matrix_UB_33 -0.266927E-1
_diffrn_radiation_monochromator graphite
_diffrn_radiation_probe x-ray
_diffrn_radiation_type MoK\a
_diffrn_radiation_wavelength 0.71073
_diffrn_reflns_av_R_equivalents 0.0325
_diffrn_reflns_av_unetI/netI 0.0278
_diffrn_reflns_limit_h_max 17
_diffrn_reflns_limit_h_min -17
_diffrn_reflns_limit_k_max 14
_diffrn_reflns_limit_k_min -15
_diffrn_reflns_limit_l_max 20
_diffrn_reflns_limit_l_min -20
_diffrn_reflns_number 23366
_diffrn_reflns_theta_full 25.03
_diffrn_reflns_theta_max 25.03
_diffrn_reflns_theta_min 3.88
_diffrn_source 'Enraf Nonius FR590'
_exptl_absorpt_coefficient_mu 0.211
_exptl_absorpt_correction_T_max 0.9652
_exptl_absorpt_correction_T_min 0.8872
_exptl_absorpt_correction_type multi-scan
_exptl_absorpt_process_details
;
        [c.f. r.h. blessing, acta cryst. (1995), a51, 33-38]
;
_exptl_crystal_colour colourless
_exptl_crystal_density_diffrn 1.1
_exptl_crystal_density_method 'not measured'
_exptl_crystal_description prism
_exptl_crystal_F_000 1208
_exptl_crystal_size_max 0.4
_exptl_crystal_size_mid 0.4
_exptl_crystal_size_min 0.3
_refine_diff_density_max 0.257
_refine_diff_density_min -0.214
_refine_diff_density_rms 0.035
_refine_ls_extinction_method none
_refine_ls_goodness_of_fit_ref 1.03
_refine_ls_hydrogen_treatment riding
_refine_ls_matrix_type full
_refine_ls_number_parameters 363
_refine_ls_number_reflns 5859
_refine_ls_number_restraints 0
_refine_ls_restrained_S_all 1.03
_refine_ls_R_factor_all 0.0476
_refine_ls_R_factor_gt 0.0398
_refine_ls_shift/su_max 0.001
_refine_ls_shift/su_mean 0
_refine_ls_structure_factor_coef Fsqd
_refine_ls_weighting_details 'calc w=1/[\s^2^(Fo^2^)+(0.0465P)^2^+1.4476P] where P=(Fo^2^+2Fc^2^)/3'
_refine_ls_weighting_scheme calc
_refine_ls_wR_factor_gt 0.0982
_refine_ls_wR_factor_ref 0.1034
_reflns_number_gt 5121
_reflns_number_total 5859
_reflns_threshold_expression >2sigma(I)
_cod_data_source_file om0490334si20041208_044727.cif
_cod_data_source_block may1704
_cod_original_sg_symbol_H-M P2(1)/n
_cod_database_code 4075656

loop_
_symmetry_equiv_pos_as_xyz
'x, y, z'
'-x+1/2, y+1/2, -z+1/2'
'-x, -y, -z'
'x-1/2, -y-1/2, z-1/2'

loop_
_atom_site_label
_atom_site_type_symbol
_atom_site_fract_x
_atom_site_fract_y
_atom_site_fract_z
_atom_site_U_iso_or_equiv
_atom_site_adp_type
_atom_site_occupancy
_atom_site_symmetry_multiplicity
_atom_site_calc_flag
_atom_site_refinement_flags
Ca Ca 0.111740(19) 0.01092(2) -0.020181(18) 0.02936(11) Uani 1 1 d .
N1 N 0.20363(8) 0.15310(9) -0.02106(7) 0.0266(3) Uani 1 1 d .
N2 N 0.23250(8) -0.06599(10) -0.06321(7) 0.0268(3) Uani 1 1 d .
C1 C 0.27213(10) 0.16501(12) -0.05833(9) 0.0296(3) Uani 1 1 d .
C2 C 0.30906(10) 0.08526(13) -0.09719(9) 0.0326(4) Uani 1 1 d .
H2 H 0.3489 0.1072 -0.1302 0.039 Uiso 1 1 calc R
C3 C 0.29630(10) -0.02116(12) -0.09477(9) 0.0302(3) Uani 1 1 d .
C4 C 0.31696(13) 0.26948(13) -0.05925(11) 0.0432(4) Uani 1 1 d .
H4A H 0.2729 0.3194 -0.0854 0.065 Uiso 1 1 calc R
H4B H 0.3676 0.2644 -0.0871 0.065 Uiso 1 1 calc R
H4C H 0.3392 0.292 -0.0058 0.065 Uiso 1 1 calc R
C5 C 0.36387(13) -0.08573(14) -0.12849(12) 0.0472(5) Uani 1 1 d .
H5A H 0.4175 -0.0976 -0.0886 0.071 Uiso 1 1 calc R
H5B H 0.3813 -0.0494 -0.1725 0.071 Uiso 1 1 calc R
H5C H 0.3364 -0.1518 -0.1461 0.071 Uiso 1 1 calc R
C6 C 0.18341(10) 0.23716(11) 0.02601(8) 0.0276(3) Uani 1 1 d .
C7 C 0.11699(10) 0.30967(12) -0.00400(9) 0.0326(4) Uani 1 1 d .
C8 C 0.10423(12) 0.39341(13) 0.04244(10) 0.0416(4) Uani 1 1 d .
H8 H 0.0603 0.4438 0.0227 0.05 Uiso 1 1 calc R
C9 C 0.15370(12) 0.40493(14) 0.11619(10) 0.0432(4) Uani 1 1 d .
H9 H 0.1461 0.4644 0.1458 0.052 Uiso 1 1 calc R
C10 C 0.21437(12) 0.32956(14) 0.14689(10) 0.0399(4) Uani 1 1 d .
H10 H 0.2464 0.3363 0.1986 0.048 Uiso 1 1 calc R
C11 C 0.22946(11) 0.24376(13) 0.10342(9) 0.0333(4) Uani 1 1 d .
C12 C 0.05928(12) 0.29913(13) -0.08440(10) 0.0391(4) Uani 1 1 d .
H12 H 0.0746 0.2322 -0.1069 0.047 Uiso 1 1 calc R
C13 C -0.04154(13) 0.29758(17) -0.08035(13) 0.0556(5) Uani 1 1 d .
H13A H -0.077 0.2902 -0.1328 0.083 Uiso 1 1 calc R
H13B H -0.0579 0.362 -0.0574 0.083 Uiso 1 1 calc R
H13C H -0.0541 0.2396 -0.0483 0.083 Uiso 1 1 calc R
C14 C 0.07692(18) 0.3848(2) -0.13930(12) 0.0732(7) Uani 1 1 d .
H14A H 0.0387 0.3744 -0.1903 0.11 Uiso 1 1 calc R
H14B H 0.1406 0.3837 -0.1446 0.11 Uiso 1 1 calc R
H14C H 0.0627 0.4514 -0.1182 0.11 Uiso 1 1 calc R
C15 C 0.29252(13) 0.15876(15) 0.13984(10) 0.0456(4) Uani 1 1 d .
H15 H 0.2838 0.0992 0.1032 0.055 Uiso 1 1 calc R
C16 C 0.39104(16) 0.1879(3) 0.15172(19) 0.1004(11) Uani 1 1 d .
H16A H 0.428 0.13 0.1749 0.151 Uiso 1 1 calc R
H16B H 0.4019 0.2475 0.1864 0.151 Uiso 1 1 calc R
H16C H 0.4073 0.2053 0.1016 0.151 Uiso 1 1 calc R
C17 C 0.26826(16) 0.12216(19) 0.21568(13) 0.0667(6) Uani 1 1 d .
H17A H 0.2045 0.1022 0.207 0.1 Uiso 1 1 calc R
H17B H 0.2788 0.1778 0.254 0.1 Uiso 1 1 calc R
H17C H 0.3059 0.0629 0.235 0.1 Uiso 1 1 calc R
C18 C 0.23341(10) -0.17531(12) -0.05249(9) 0.0297(3) Uani 1 1 d .
C19 C 0.17259(11) -0.23703(13) -0.10346(10) 0.0362(4) Uani 1 1 d .
C20 C 0.17287(14) -0.34268(14) -0.09034(12) 0.0498(5) Uani 1 1 d .
H20 H 0.1334 -0.3854 -0.1251 0.06 Uiso 1 1 calc R
C21 C 0.22893(14) -0.38641(15) -0.02824(13) 0.0554(5) Uani 1 1 d .
H21 H 0.2287 -0.4587 -0.0208 0.066 Uiso 1 1 calc R
C22 C 0.28562(13) -0.32465(15) 0.02337(12) 0.0499(5) Uani 1 1 d .
H22 H 0.3228 -0.355 0.0672 0.06 Uiso 1 1 calc R
C23 C 0.28931(11) -0.21856(13) 0.01241(10) 0.0376(4) Uani 1 1 d .
C24 C 0.10876(12) -0.19089(14) -0.17190(10) 0.0419(4) Uani 1 1 d .
H24 H 0.1039 -0.116 -0.1605 0.05 Uiso 1 1 calc R
C25 C 0.01281(15) -0.23501(19) -0.18274(14) 0.0655(6) Uani 1 1 d .
H25A H -0.0104 -0.2279 -0.1342 0.098 Uiso 1 1 calc R
H25B H 0.014 -0.3079 -0.1967 0.098 Uiso 1 1 calc R
H25C H -0.0265 -0.1975 -0.2242 0.098 Uiso 1 1 calc R
C26 C 0.14564(18) -0.1984(2) -0.24659(12) 0.0763(7) Uani 1 1 d .
H26A H 0.1028 -0.1669 -0.2889 0.115 Uiso 1 1 calc R
H26B H 0.1543 -0.2708 -0.2587 0.115 Uiso 1 1 calc R
H26C H 0.2036 -0.1623 -0.2404 0.115 Uiso 1 1 calc R
C27 C 0.34996(12) -0.15281(16) 0.07161(11) 0.0478(5) Uani 1 1 d .
H27 H 0.3479 -0.0809 0.0512 0.057 Uiso 1 1 calc R
C28 C 0.31615(16) -0.1510(2) 0.14822(12) 0.0652(6) Uani 1 1 d .
H28A H 0.3562 -0.108 0.1855 0.098 Uiso 1 1 calc R
H28B H 0.3156 -0.2211 0.1686 0.098 Uiso 1 1 calc R
H28C H 0.2548 -0.1227 0.1399 0.098 Uiso 1 1 calc R
C29 C 0.44823(14) -0.1892(3) 0.08458(16) 0.0838(8) Uani 1 1 d .
H29A H 0.4698 -0.1887 0.0351 0.126 Uiso 1 1 calc R
H29B H 0.4522 -0.2591 0.1057 0.126 Uiso 1 1 calc R
H29C H 0.4857 -0.143 0.1213 0.126 Uiso 1 1 calc R
C30 C 0.04662(11) -0.02207(13) 0.09933(10) 0.0352(4) Uani 1 1 d .
C31 C 0.02429(10) -0.03616(13) 0.16227(9) 0.0339(4) Uani 1 1 d .
C32 C 0.00023(11) -0.05036(13) 0.23792(9) 0.0366(4) Uani 1 1 d .
C33 C 0.06164(14) -0.02554(16) 0.30501(11) 0.0527(5) Uani 1 1 d .
H33 H 0.1197 0.0002 0.3011 0.063 Uiso 1 1 calc R
C34 C 0.03826(18) -0.03826(19) 0.37728(12) 0.0691(7) Uani 1 1 d .
H34 H 0.0805 -0.0215 0.4228 0.083 Uiso 1 1 calc R
C35 C -0.04594(18) -0.07511(19) 0.38368(12) 0.0707(7) Uani 1 1 d .
H35 H -0.0617 -0.0835 0.4334 0.085 Uiso 1 1 calc R
C36 C -0.10725(15) -0.09972(17) 0.31783(12) 0.0597(6) Uani 1 1 d .
H36 H -0.1652 -0.1252 0.3223 0.072 Uiso 1 1 calc R
C37 C -0.08481(13) -0.08756(15) 0.24531(11) 0.0458(4) Uani 1 1 d .
H37 H -0.1275 -0.1046 0.2002 0.055 Uiso 1 1 calc R

loop_
_atom_site_aniso_label
_atom_site_aniso_U_11
_atom_site_aniso_U_22
_atom_site_aniso_U_33
_atom_site_aniso_U_23
_atom_site_aniso_U_13
_atom_site_aniso_U_12
Ca 0.02271(17) 0.03228(19) 0.03553(19) -0.00260(13) 0.01180(13) -0.00161(12)
N1 0.0253(6) 0.0277(7) 0.0272(6) -0.0008(5) 0.0058(5) 0.0009(5)
N2 0.0243(6) 0.0290(7) 0.0280(6) -0.0009(5) 0.0069(5) 0.0010(5)
C1 0.0288(8) 0.0316(8) 0.0288(8) 0.0027(6) 0.0064(6) -0.0025(6)
C2 0.0307(8) 0.0370(9) 0.0340(8) 0.0002(7) 0.0160(7) -0.0035(7)
C3 0.0271(7) 0.0360(9) 0.0294(8) -0.0012(7) 0.0103(6) 0.0008(6)
C4 0.0479(10) 0.0360(10) 0.0510(11) -0.0022(8) 0.0235(9) -0.0099(8)
C5 0.0459(10) 0.0423(10) 0.0618(12) -0.0031(9) 0.0323(9) 0.0030(8)
C6 0.0282(7) 0.0261(8) 0.0291(8) -0.0004(6) 0.0073(6) -0.0021(6)
C7 0.0339(8) 0.0304(8) 0.0327(8) -0.0019(7) 0.0036(7) 0.0002(7)
C8 0.0459(10) 0.0334(9) 0.0434(10) -0.0045(8) 0.0024(8) 0.0102(8)
C9 0.0541(11) 0.0355(9) 0.0395(9) -0.0108(8) 0.0074(8) 0.0031(8)
C10 0.0453(10) 0.0440(10) 0.0288(8) -0.0056(7) 0.0029(7) -0.0015(8)
C11 0.0347(8) 0.0353(9) 0.0298(8) 0.0005(7) 0.0055(7) 0.0006(7)
C12 0.0434(9) 0.0338(9) 0.0358(9) -0.0031(7) -0.0038(7) 0.0059(7)
C13 0.0439(11) 0.0539(12) 0.0624(13) -0.0103(10) -0.0076(9) 0.0063(9)
C14 0.0823(16) 0.0857(17) 0.0433(11) 0.0163(12) -0.0108(11) -0.0178(14)
C15 0.0534(11) 0.0480(11) 0.0315(9) -0.0009(8) -0.0030(8) 0.0136(9)
C16 0.0489(14) 0.131(3) 0.123(2) 0.066(2) 0.0198(15) 0.0345(15)
C17 0.0699(14) 0.0689(15) 0.0582(13) 0.0264(11) 0.0034(11) 0.0116(12)
C18 0.0279(7) 0.0296(8) 0.0350(8) -0.0001(6) 0.0147(7) 0.0031(6)
C19 0.0381(9) 0.0330(9) 0.0404(9) -0.0052(7) 0.0151(7) -0.0010(7)
C20 0.0563(11) 0.0332(10) 0.0626(12) -0.0076(9) 0.0177(10) -0.0041(8)
C21 0.0654(13) 0.0281(10) 0.0789(14) 0.0057(10) 0.0295(12) 0.0048(9)
C22 0.0480(11) 0.0443(11) 0.0600(12) 0.0181(9) 0.0170(9) 0.0143(9)
C23 0.0296(8) 0.0410(10) 0.0442(9) 0.0075(8) 0.0119(7) 0.0053(7)
C24 0.0468(10) 0.0404(10) 0.0371(9) -0.0103(8) 0.0043(8) -0.0038(8)
C25 0.0525(12) 0.0624(14) 0.0760(15) -0.0067(12) -0.0032(11) -0.0118(10)
C26 0.0826(17) 0.106(2) 0.0410(12) -0.0057(12) 0.0138(11) 0.0102(15)
C27 0.0376(10) 0.0541(12) 0.0476(11) 0.0133(9) -0.0034(8) 0.0011(8)
C28 0.0651(14) 0.0763(16) 0.0516(12) -0.0019(11) 0.0035(11) 0.0038(12)
C29 0.0369(11) 0.127(2) 0.0824(17) 0.0125(16) -0.0025(11) 0.0031(13)
C30 0.0280(8) 0.0399(9) 0.0388(9) -0.0020(7) 0.0088(7) -0.0025(7)
C31 0.0288(8) 0.0344(9) 0.0380(9) -0.0013(7) 0.0049(7) -0.0015(7)
C32 0.0408(9) 0.0358(9) 0.0344(9) 0.0009(7) 0.0101(7) -0.0017(7)
C33 0.0552(12) 0.0604(13) 0.0411(10) 0.0037(9) 0.0049(9) -0.0160(10)
C34 0.0933(18) 0.0774(16) 0.0347(10) -0.0009(10) 0.0063(11) -0.0273(14)
C35 0.1025(19) 0.0728(16) 0.0443(12) -0.0011(11) 0.0334(13) -0.0228(14)
C36 0.0647(13) 0.0649(14) 0.0575(12) -0.0029(11) 0.0321(11) -0.0154(11)
C37 0.0446(10) 0.0502(11) 0.0449(10) -0.0026(8) 0.0144(8) -0.0071(8)

loop_
_atom_type_symbol
_atom_type_description
_atom_type_scat_dispersion_real
_atom_type_scat_dispersion_imag
_atom_type_scat_source
C C 0.0033 0.0016 'International Tables Vol C Tables 4.2.6.8 and 6.1.1.4'
H H 0 0 'International Tables Vol C Tables 4.2.6.8 and 6.1.1.4'
Ca Ca 0.2262 0.3064 'International Tables Vol C Tables 4.2.6.8 and 6.1.1.4'
N N 0.0061 0.0033 'International Tables Vol C Tables 4.2.6.8 and 6.1.1.4'

loop_
_geom_angle_atom_site_label_1
_geom_angle_atom_site_label_2
_geom_angle_atom_site_label_3
_geom_angle
_geom_angle_site_symmetry_1
_geom_angle_site_symmetry_3
N1 Ca N2 80.63(4) . .
N1 Ca C30 117.93(5) . .
N2 Ca C30 130.34(5) . .
N1 Ca C30 117.08(5) . 3
N2 Ca C30 124.20(5) . 3
C30 Ca C30 89.70(5) . 3
N1 Ca C31 103.34(4) . 3
N2 Ca C31 103.86(4) . 3
C30 Ca C31 114.11(5) . 3
C30 Ca C31 24.41(5) 3 3
C1 N1 C6 117.33(12) . .
C1 N1 Ca 128.08(10) . .
C6 N1 Ca 114.58(9) . .
C3 N2 C18 119.98(12) . .
C3 N2 Ca 128.01(10) . .
C18 N2 Ca 112.01(9) . .
N1 C1 C2 124.21(14) . .
N1 C1 C4 119.78(14) . .
C2 C1 C4 116.00(13) . .
C3 C2 C1 130.18(14) . .
N2 C3 C2 124.12(14) . .
N2 C3 C5 120.38(14) . .
C2 C3 C5 115.45(13) . .
C7 C6 C11 120.75(14) . .
C7 C6 N1 120.49(13) . .
C11 C6 N1 118.73(13) . .
C8 C7 C6 118.06(14) . .
C8 C7 C12 119.67(15) . .
C6 C7 C12 122.27(14) . .
C9 C8 C7 121.62(16) . .
C8 C9 C10 119.66(16) . .
C9 C10 C11 121.20(15) . .
C10 C11 C6 118.32(15) . .
C10 C11 C15 120.32(15) . .
C6 C11 C15 121.35(14) . .
C7 C12 C14 112.47(15) . .
C7 C12 C13 111.23(15) . .
C14 C12 C13 109.02(17) . .
C16 C15 C17 110.20(18) . .
C16 C15 C11 113.48(18) . .
C17 C15 C11 111.37(16) . .
C23 C18 C19 120.68(15) . .
C23 C18 N2 119.58(14) . .
C19 C18 N2 119.51(14) . .
C20 C19 C18 118.40(17) . .
C20 C19 C24 120.20(16) . .
C18 C19 C24 121.40(15) . .
C21 C20 C19 121.49(19) . .
C20 C21 C22 119.67(18) . .
C21 C22 C23 121.32(18) . .
C22 C23 C18 118.35(17) . .
C22 C23 C27 119.86(16) . .
C18 C23 C27 121.75(15) . .
C26 C24 C19 112.22(16) . .
C26 C24 C25 110.73(18) . .
C19 C24 C25 113.37(16) . .
C23 C27 C28 110.87(16) . .
C23 C27 C29 111.91(19) . .
C28 C27 C29 110.11(18) . .
C31 C30 Ca 172.85(13) . .
C31 C30 Ca 96.68(11) . 3
Ca C30 Ca 90.30(5) . 3
C30 C31 C32 178.04(18) . .
C30 C31 Ca 58.91(10) . 3
C32 C31 Ca 122.52(11) . 3
C33 C32 C37 118.71(16) . .
C33 C32 C31 120.27(16) . .
C37 C32 C31 121.02(15) . .
C34 C33 C32 120.22(19) . .
C35 C34 C33 120.4(2) . .
C36 C35 C34 119.91(19) . .
C35 C36 C37 120.30(19) . .
C36 C37 C32 120.44(18) . .

loop_
_geom_bond_atom_site_label_1
_geom_bond_atom_site_label_2
_geom_bond_distance
_geom_bond_site_symmetry_2
Ca N1 2.3113(13) .
Ca N2 2.3182(12) .
Ca C30 2.5056(16) .
Ca C30 2.5350(16) 3
Ca C31 2.9403(16) 3
N1 C1 1.3265(19) .
N1 C6 1.4351(19) .
N2 C3 1.3274(19) .
N2 C18 1.434(2) .
C1 C2 1.409(2) .
C1 C4 1.519(2) .
C2 C3 1.399(2) .
C3 C5 1.519(2) .
C6 C7 1.405(2) .
C6 C11 1.409(2) .
C7 C8 1.394(2) .
C7 C12 1.521(2) .
C8 C9 1.377(2) .
C9 C10 1.381(2) .
C10 C11 1.393(2) .
C11 C15 1.520(2) .
C12 C14 1.527(3) .
C12 C13 1.533(3) .
C15 C16 1.509(3) .
C15 C17 1.517(3) .
C18 C23 1.403(2) .
C18 C19 1.408(2) .
C19 C20 1.393(3) .
C19 C24 1.517(2) .
C20 C21 1.373(3) .
C21 C22 1.382(3) .
C22 C23 1.396(3) .
C23 C27 1.516(3) .
C24 C26 1.515(3) .
C24 C25 1.534(3) .
C27 C28 1.520(3) .
C27 C29 1.530(3) .
C30 C31 1.224(2) .
C31 C32 1.448(2) .
C32 C33 1.395(3) .
C32 C37 1.397(2) .
C33 C34 1.385(3) .
C34 C35 1.379(3) .
C35 C36 1.378(3) .
C36 C37 1.382(3) .
